data_7702291
loop_
_publ_author_name
'Brita Vangdal'
'Jose Carranza'
'Francesc Lloret'
'Miguel Julve'
'Jorunn Sletten'

_publ_section_title
;
 Syntheses, crystal structures and magnetic properties of copper(ii)
 dicyanamide complexes; dinuclear, chain and ladder compounds
;
_journal_name_full 'Journal of the Chemical Society, Dalton Transactions'
_journal_page_first 566
_journal_page_last 574
_journal_paper_doi 10.1039/B105981P
_journal_year 2002
_chemical_formula_structural '[Cu1 (C10 H8 N2) (C2 N3)2]n'
_chemical_formula_sum 'C14 H8 Cu N8'
_chemical_formula_weight 351.82
_space_group_IT_number 9
_space_group_name_Hall 'C -2yc'
_space_group_name_H-M_alt 'C 1 c 1'
_symmetry_cell_setting monoclinic
_symmetry_space_group_name_H-M 'C 1 c 1'
_atom_sites_solution_hydrogens geom
_atom_sites_solution_primary direct
_atom_sites_solution_secondary difmap
_cell_angle_alpha 90.00
_cell_angle_beta 114.307(2)
_cell_angle_gamma 90.00
_cell_formula_units_Z 4
_cell_length_a 8.6391(10)
_cell_length_b 17.165(2)
_cell_length_c 10.4638(13)
_cell_measurement_temperature 153(2)
_cell_volume 1414.1(3)
_computing_cell_refinement 'SAINT, version 5.00'
_computing_data_collection 'SMART, version 5.054'
_computing_data_reduction 'SAINT, version 5.00'
_computing_molecular_graphics 'XP, version 4.3, 1992'
_computing_publication_material 'CIFTAB, Sheldrick, 1993'
_computing_structure_refinement 'SHELXL-93 (Sheldrick, 1993)'
_computing_structure_solution 'SHELXS-86 (Sheldrick, 1990)'
_diffrn_ambient_temperature 153(2)
_diffrn_measurement_device '2K SMART CCD'
_diffrn_measurement_method \\w
_diffrn_radiation_monochromator graphite
_diffrn_radiation_source 'fine-focus sealed tube'
_diffrn_radiation_type MoK\\a
_diffrn_radiation_wavelength 0.71073
_diffrn_reflns_av_R_equivalents 0.0175
_diffrn_reflns_av_sigmaI/netI 0.0275
_diffrn_reflns_limit_h_max 12
_diffrn_reflns_limit_h_min -11
_diffrn_reflns_limit_k_max 24
_diffrn_reflns_limit_k_min -22
_diffrn_reflns_limit_l_max 14
_diffrn_reflns_limit_l_min -14
_diffrn_reflns_number 6199
_diffrn_reflns_theta_max 30.54
_diffrn_reflns_theta_min 2.37
_diffrn_standards_number '50 first frames remeasured at end of data collection'
_exptl_absorpt_coefficient_mu 1.557
_exptl_absorpt_correction_T_max 'see above'
_exptl_absorpt_correction_T_min 'Tmin/Tmax ratio 0.752912'
_exptl_absorpt_correction_type 'empirical, SADABS'
_exptl_crystal_colour blue
_exptl_crystal_density_diffrn 1.653
_exptl_crystal_description needle
_exptl_crystal_F_000 708
_exptl_crystal_size_max 0.60
_exptl_crystal_size_mid 0.30
_exptl_crystal_size_min 0.25
_refine_diff_density_max 0.319
_refine_diff_density_min -0.416
_refine_diff_density_rms 0.051
_refine_ls_abs_structure_details 'Flack H D (1983), Acta Cryst. A39, 876-881'
_refine_ls_abs_structure_Flack 0.011(8)
_refine_ls_extinction_method none
_refine_ls_goodness_of_fit_all 1.014
_refine_ls_goodness_of_fit_obs 1.043
_refine_ls_hydrogen_treatment 'riding model'
_refine_ls_matrix_type full
_refine_ls_number_parameters 208
_refine_ls_number_reflns 3434
_refine_ls_number_restraints 2
_refine_ls_restrained_S_all 1.014
_refine_ls_restrained_S_obs 1.042
_refine_ls_R_factor_all 0.0247
_refine_ls_R_factor_obs 0.0220
_refine_ls_shift/esd_max 0.007
_refine_ls_shift/esd_mean 0.002
_refine_ls_structure_factor_coef Fsqd
_refine_ls_weighting_details 'w=1/[\\s^2^(Fo^2^)+(0.0340P)^2^+0.0000P] where P=(Fo^2^+2Fc^2^)/3'
_refine_ls_weighting_scheme calc
_refine_ls_wR_factor_all 0.0545
_refine_ls_wR_factor_obs 0.0537
_reflns_number_observed 3173
_reflns_number_total 3434
_reflns_observed_criterion >2sigma(I)
_cod_data_source_file b105981p.cif
_cod_data_source_block cubpydca
_cod_depositor_comments
;
The following automatic conversions were performed:

data item '_refine_ls_weighting_scheme' value 'calc
w=1/[\\s^2^(Fo^2^)+(0.0340P)^2^+0.0000P] where P=(Fo^2^+2Fc^2^)/3'
was changed to 'calc'. A new data item '_refine_ls_weighting_details'
was created with the value set to
'w=1/[\\s^2^(Fo^2^)+(0.0340P)^2^+0.0000P] where P=(Fo^2^+2Fc^2^)/3'.

Automatic conversion script
Id: cif_fix_values 6909 2019-04-08 15:41:33Z antanas 
;
_cod_original_sg_symbol_H-M 'C c'
_cod_database_code 7702291

loop_
_symmetry_equiv_pos_as_xyz
'x, y, z'
'x, -y, z+1/2'
'x+1/2, y+1/2, z'
'x+1/2, -y+1/2, z+1/2'

loop_
_atom_site_aniso_label
_atom_site_aniso_U_11
_atom_site_aniso_U_22
_atom_site_aniso_U_33
_atom_site_aniso_U_23
_atom_site_aniso_U_13
_atom_site_aniso_U_12
Cu1 0.01994(9) 0.02485(8) 0.02748(9) -0.00074(10) 0.00817(7) -0.00055(10)
N1 0.0198(9) 0.0260(9) 0.0262(9) -0.0003(5) 0.0079(7) 0.0011(6)
N2 0.0245(9) 0.0295(7) 0.0247(7) -0.0016(6) 0.0089(8) -0.0014(5)
N3 0.0240(11) 0.0376(11) 0.0444(13) 0.0013(8) 0.0079(9) 0.0017(7)
N4 0.0226(9) 0.0371(10) 0.0616(14) 0.0092(8) 0.0126(9) -0.0008(7)
N5 0.0361(10) 0.0350(9) 0.0660(13) 0.0007(8) 0.0134(9) -0.0001(8)
N6 0.0292(8) 0.0390(8) 0.0418(9) 0.0128(7) 0.0104(7) 0.0020(7)
N7 0.084(2) 0.0501(11) 0.092(2) 0.0397(12) 0.070(2) 0.0339(11)
N8 0.0361(8) 0.0321(8) 0.0391(8) 0.0053(6) 0.0189(7) 0.0025(6)
C1 0.0253(8) 0.0279(8) 0.0340(8) -0.0009(7) 0.0099(7) -0.0034(7)
C2 0.0253(9) 0.0375(10) 0.0358(10) 0.0025(8) 0.0086(7) -0.0073(8)
C3 0.0200(9) 0.0462(10) 0.0378(10) 0.0061(9) 0.0089(8) -0.0017(9)
C4 0.0249(9) 0.0350(9) 0.0367(9) 0.0074(7) 0.0122(7) 0.0085(7)
C5 0.0229(8) 0.0275(7) 0.0235(7) 0.0011(6) 0.0096(6) 0.0016(6)
C6 0.0251(8) 0.0266(8) 0.0224(7) -0.0002(6) 0.0089(7) 0.0002(6)
C7 0.0380(10) 0.0295(9) 0.0297(8) 0.0005(7) 0.0135(7) 0.0024(7)
C8 0.0502(13) 0.0258(9) 0.0393(11) -0.0021(7) 0.0174(10) -0.0026(9)
C9 0.0489(13) 0.0309(9) 0.0422(13) -0.0068(8) 0.0189(10) -0.0160(8)
C10 0.0312(11) 0.0366(10) 0.0350(10) -0.0056(7) 0.0119(8) -0.0103(8)
C11 0.0264(9) 0.0309(9) 0.0322(9) -0.0007(6) 0.0101(7) -0.0032(6)
C12 0.0251(9) 0.0326(8) 0.0374(9) -0.0056(7) 0.0097(7) -0.0067(7)
C13 0.0296(9) 0.0413(10) 0.0416(10) 0.0136(8) 0.0180(8) 0.0067(8)
C14 0.0228(8) 0.0272(8) 0.0301(8) 0.0017(6) 0.0094(6) 0.0043(6)

loop_
_atom_site_label
_atom_site_type_symbol
_atom_site_fract_x
_atom_site_fract_y
_atom_site_fract_z
_atom_site_U_iso_or_equiv
_atom_site_thermal_displace_type
_atom_site_occupancy
_atom_site_calc_flag
_atom_site_refinement_flags
_atom_site_disorder_group
Cu1 Cu 0.02749(2) 0.183924(9) 0.51052(2) 0.02461(5) Uani 1 d . .
N1 N -0.2267(3) 0.18705(8) 0.4306(2) 0.0245(4) Uani 1 d . .
N2 N -0.0077(2) 0.30056(8) 0.5014(2) 0.0266(3) Uani 1 d . .
N3 N 0.2757(3) 0.19158(11) 0.6078(3) 0.0374(5) Uani 1 d . .
N4 N 0.5828(3) 0.17499(11) 0.6889(3) 0.0420(5) Uani 1 d . .
N5 N 0.7627(3) 0.06135(10) 0.7956(2) 0.0482(5) Uani 1 d . .
N6 N 0.0339(2) 0.07805(10) 0.5915(2) 0.0381(4) Uani 1 d . .
N7 N 0.0963(4) -0.05789(13) 0.6585(3) 0.0643(7) Uani 1 d . .
N8 N 0.0253(2) -0.14122(9) 0.8149(2) 0.0346(3) Uani 1 d . .
C1 C -0.3269(2) 0.12514(10) 0.3875(2) 0.0298(3) Uani 1 d . .
H1 H -0.2768 0.07494 0.3981 0.045 Uiso 1 d R .
C2 C -0.5029(3) 0.13153(13) 0.3274(2) 0.0342(4) Uani 1 d . .
H2 H -0.5721 0.08638 0.2974 0.051 Uiso 1 d R .
C3 C -0.5756(3) 0.20472(15) 0.3123(2) 0.0357(4) Uani 1 d . .
H3 H -0.6956 0.21038 0.2732 0.054 Uiso 1 d R .
C4 C -0.4711(2) 0.26976(11) 0.3550(2) 0.0323(4) Uani 1 d . .
H4 H -0.5182 0.32060 0.3446 0.049 Uiso 1 d R .
C5 C -0.2968(2) 0.25927(10) 0.4130(2) 0.0246(3) Uani 1 d . .
C6 C -0.1714(2) 0.32357(9) 0.4568(2) 0.0250(3) Uani 1 d . .
C7 C -0.2155(3) 0.40181(11) 0.4530(2) 0.0326(4) Uani 1 d . .
H7 H -0.3308 0.41715 0.4228 0.049 Uiso 1 d R .
C8 C -0.0859(3) 0.45705(11) 0.4950(2) 0.0388(4) Uani 1 d . .
H8 H -0.1122 0.51087 0.4936 0.058 Uiso 1 d R .
C9 C 0.0789(3) 0.43375(12) 0.5377(2) 0.0406(5) Uani 1 d . .
H9 H 0.1679 0.47113 0.5657 0.061 Uiso 1 d R .
C10 C 0.1153(3) 0.35421(11) 0.5403(2) 0.0348(4) Uani 1 d . .
H10 H 0.2300 0.33792 0.5703 0.052 Uiso 1 d R .
C11 C 0.4201(3) 0.17973(10) 0.6480(2) 0.0305(4) Uani 1 d . .
C12 C 0.6702(2) 0.11206(11) 0.7450(2) 0.0327(4) Uani 1 d . .
C13 C 0.0570(3) 0.01453(12) 0.6268(2) 0.0364(4) Uani 1 d . .
C14 C 0.0524(2) -0.09828(9) 0.7437(2) 0.0272(3) Uani 1 d . .

loop_
_atom_type_symbol
_atom_type_description
_atom_type_scat_dispersion_real
_atom_type_scat_dispersion_imag
_atom_type_scat_source
C C 0.0033 0.0016 'International Tables Vol C Tables 4.2.6.8 and 6.1.1.4'
H H 0.0000 0.0000 'International Tables Vol C Tables 4.2.6.8 and 6.1.1.4'
N N 0.0061 0.0033 'International Tables Vol C Tables 4.2.6.8 and 6.1.1.4'
Cu Cu 0.3201 1.2651 'International Tables Vol C Tables 4.2.6.8 and 6.1.1.4'

loop_
_geom_angle_atom_site_label_1
_geom_angle_atom_site_label_2
_geom_angle_atom_site_label_3
_geom_angle
_geom_angle_site_symmetry_1
_geom_angle_site_symmetry_3
N3 Cu1 N6 90.41(8) . .
N3 Cu1 N1 172.03(10) . .
N6 Cu1 N1 92.06(7) . .
N3 Cu1 N2 93.96(7) . .
N6 Cu1 N2 154.04(7) . .
N1 Cu1 N2 80.56(6) . .
N3 Cu1 N8 95.48(9) . 2_554
N6 Cu1 N8 94.64(7) . 2_554
N1 Cu1 N8 91.88(8) . 2_554
N2 Cu1 N8 110.34(7) . 2_554
C1 N1 C5 119.5(2) . .
C1 N1 Cu1 124.76(14) . .
C5 N1 Cu1 115.61(14) . .
C10 N2 C6 119.4(2) . .
C10 N2 Cu1 125.65(13) . .
C6 N2 Cu1 114.89(11) . .
C11 N3 Cu1 163.6(2) . .
C11 N4 C12 123.2(2) . .
C13 N6 Cu1 167.7(2) . .
C13 N7 C14 124.5(2) . .
C14 N8 Cu1 155.90(15) . 2
N1 C1 C2 122.0(2) . .
N1 C1 H1 118.99 . .
C2 C1 H1 119.02 . .
C3 C2 C1 118.9(2) . .
C3 C2 H2 120.55 . .
C1 C2 H2 120.52 . .
C2 C3 C4 119.3(2) . .
C2 C3 H3 120.36 . .
C4 C3 H3 120.38 . .
C5 C4 C3 118.8(2) . .
C5 C4 H4 120.47 . .
C3 C4 H4 120.71 . .
N1 C5 C4 121.5(2) . .
N1 C5 C6 114.2(2) . .
C4 C5 C6 124.3(2) . .
N2 C6 C7 121.8(2) . .
N2 C6 C5 114.64(14) . .
C7 C6 C5 123.6(2) . .
C6 C7 C8 118.2(2) . .
C6 C7 H7 120.93 . .
C8 C7 H7 120.85 . .
C9 C8 C7 119.9(2) . .
C9 C8 H8 120.02 . .
C7 C8 H8 120.08 . .
C8 C9 C10 119.2(2) . .
C8 C9 H9 120.37 . .
C10 C9 H9 120.44 . .
N2 C10 C9 121.5(2) . .
N2 C10 H10 119.21 . .
C9 C10 H10 119.28 . .
N3 C11 N4 173.2(2) . .
N5 C12 N4 172.4(2) . .
N6 C13 N7 172.6(2) . .
N8 C14 N7 171.2(2) . .

loop_
_geom_bond_atom_site_label_1
_geom_bond_atom_site_label_2
_geom_bond_distance
_geom_bond_site_symmetry_2
Cu1 N3 1.963(3) .
Cu1 N6 1.996(2) .
Cu1 N1 2.003(2) .
Cu1 N2 2.0213(14) .
Cu1 N8 2.167(2) 2_554
N1 C1 1.327(3) .
N1 C5 1.359(2) .
N2 C10 1.337(2) .
N2 C6 1.353(2) .
N3 C11 1.159(4) .
N4 C11 1.293(3) .
N4 C12 1.311(3) .
N5 C12 1.152(3) .
N6 C13 1.142(3) .
N7 C13 1.295(3) .
N7 C14 1.303(3) .
N8 C14 1.139(2) .
N8 Cu1 2.167(2) 2
C1 C2 1.390(3) .
C1 H1 0.95 .
C2 C3 1.384(3) .
C2 H2 0.95 .
C3 C4 1.388(3) .
C3 H3 0.95 .
C4 C5 1.384(2) .
C4 H4 0.95 .
C5 C6 1.481(2) .
C6 C7 1.392(2) .
C7 C8 1.393(3) .
C7 H7 0.95 .
C8 C9 1.365(3) .
C8 H8 0.95 .
C9 C10 1.399(3) .
C9 H9 0.95 .
C10 H10 0.95 .
